data_4508829
loop_
_publ_author_name
'Basavoju, Srinivas'
'Bostr\"om, Dan'
'Velaga, Sitaram P.'

_publ_section_title
;
 Pharmaceutical Cocrystal and Salts of Norfloxacin
;
_journal_issue 12
_journal_name_full 'Crystal Growth &amp; Design'
_journal_page_first 2699
_journal_paper_doi 10.1021/cg060327x
_journal_volume 6
_journal_year 2006
_chemical_formula_moiety 'C16 H19 F N3 O3, C4 H3 O4, H2 O'
_chemical_formula_sum 'C20 H24 F N3 O8'
_chemical_formula_weight 453.42
_chemical_name_common 'norfloxacinmaleate hydrate'
_chemical_name_systematic 'norfloxacinmaleate hydrate'
_space_group_IT_number 2
_symmetry_cell_setting triclinic
_symmetry_space_group_name_Hall '-P 1'
_symmetry_space_group_name_H-M 'P -1'
_atom_sites_solution_hydrogens geom
_atom_sites_solution_primary direct
_atom_sites_solution_secondary difmap
_audit_creation_method SHELXL-97
_cell_angle_alpha 96.457(2)
_cell_angle_beta 92.300(2)
_cell_angle_gamma 102.937(2)
_cell_formula_units_Z 2
_cell_length_a 7.0890(2)
_cell_length_b 9.8742(3)
_cell_length_c 14.5854(3)
_cell_measurement_reflns_used 5809
_cell_measurement_temperature 150(2)
_cell_measurement_theta_max 30.317
_cell_measurement_theta_min 2.910
_cell_volume 986.47(5)
_computing_cell_refinement 'HKL Scalepack (Otwinowski & Minor 1997)'
_computing_data_collection KappaCCD
_computing_data_reduction 'Denzo and Scalepak (Otwinowski & Minor, 1997)'
_computing_structure_refinement 'SHELXL-97 (Sheldrick, 1997)'
_computing_structure_solution 'SHELXs-97 (Sheldrick, 1997)'
_diffrn_ambient_temperature 150(2)
_diffrn_measured_fraction_theta_full 0.996
_diffrn_measured_fraction_theta_max 0.996
_diffrn_measurement_device_type KappaCCD
_diffrn_measurement_method 'phi and omega scans'
_diffrn_radiation_monochromator graphite
_diffrn_radiation_source 'fine-focus sealed tube'
_diffrn_radiation_type MoK\a
_diffrn_radiation_wavelength 0.71073
_diffrn_reflns_av_R_equivalents 0.0275
_diffrn_reflns_av_sigmaI/netI 0.0582
_diffrn_reflns_limit_h_max 10
_diffrn_reflns_limit_h_min -10
_diffrn_reflns_limit_k_max 14
_diffrn_reflns_limit_k_min -12
_diffrn_reflns_limit_l_max 20
_diffrn_reflns_limit_l_min -20
_diffrn_reflns_number 10413
_diffrn_reflns_theta_full 30.36
_diffrn_reflns_theta_max 30.36
_diffrn_reflns_theta_min 2.96
_exptl_absorpt_coefficient_mu 0.125
_exptl_absorpt_correction_type none
_exptl_crystal_colour colourless
_exptl_crystal_density_diffrn 1.526
_exptl_crystal_density_method 'not measured'
_exptl_crystal_description needles
_exptl_crystal_F_000 476.0
_exptl_crystal_size_max 0.22
_exptl_crystal_size_mid 0.18
_exptl_crystal_size_min 0.14
_refine_diff_density_max 0.297
_refine_diff_density_min -0.378
_refine_diff_density_rms 0.108
_refine_ls_extinction_method none
_refine_ls_goodness_of_fit_ref 1.077
_refine_ls_hydrogen_treatment mixed
_refine_ls_matrix_type full
_refine_ls_number_parameters 313
_refine_ls_number_reflns 5909
_refine_ls_number_restraints 0
_refine_ls_restrained_S_all 1.077
_refine_ls_R_factor_all 0.0660
_refine_ls_R_factor_gt 0.0492
_refine_ls_shift/su_max 0.000
_refine_ls_shift/su_mean 0.000
_refine_ls_structure_factor_coef Fsqd
_refine_ls_weighting_details 'calc w=1/[\s^2^(Fo^2^)+(0.0604P)^2^+0.0971P] where P=(Fo^2^+2Fc^2^)/3'
_refine_ls_weighting_scheme calc
_refine_ls_wR_factor_gt 0.1217
_refine_ls_wR_factor_ref 0.1333
_reflns_number_gt 4562
_reflns_number_total 5931
_reflns_threshold_expression >2sigma(I)
_cod_data_source_file cg060327xsup1.cif
_cod_data_source_block norfloxacinmaleatehydrate
_cod_database_code 4508829

loop_
_symmetry_equiv_pos_as_xyz
'x, y, z'
'-x, -y, -z'

loop_
_atom_site_label
_atom_site_type_symbol
_atom_site_fract_x
_atom_site_fract_y
_atom_site_fract_z
_atom_site_U_iso_or_equiv
_atom_site_adp_type
_atom_site_occupancy
_atom_site_symmetry_multiplicity
_atom_site_calc_flag
_atom_site_refinement_flags
H17 H 0.023(2) 1.0363(16) 0.3861(10) 0.030(4) Uiso 1 1 d .
H19 H 0.241(3) 1.079(2) 0.4126(13) 0.049(5) Uiso 1 1 d .
H24 H 0.684(3) -0.032(2) 0.4150(13) 0.048(5) Uiso 1 1 d .
H18 H -0.432(3) 0.290(2) -0.2226(14) 0.060(6) Uiso 1 1 d .
H22 H 0.275(3) 0.573(2) 0.5799(14) 0.072(6) Uiso 1 1 d .
H23 H 0.716(3) 0.108(2) 0.3976(14) 0.062(6) Uiso 1 1 d .
F1 F 0.04770(11) 0.87334(7) 0.01970(5) 0.02628(19) Uani 1 1 d .
O3 O -0.32645(13) 0.44314(9) -0.17633(6) 0.0256(2) Uani 1 1 d .
O2 O -0.49571(14) 0.19124(11) -0.22810(6) 0.0296(2) Uani 1 1 d .
N2 N 0.02281(15) 0.82330(10) 0.20703(7) 0.0204(2) Uani 1 1 d .
N1 N -0.34823(14) 0.35382(10) 0.09196(7) 0.0194(2) Uani 1 1 d .
C5 C -0.24668(16) 0.51890(13) -0.01651(8) 0.0188(2) Uani 1 1 d .
C2 C -0.40880(17) 0.27705(13) -0.07023(8) 0.0206(3) Uani 1 1 d .
O1 O -0.53986(15) 0.03663(10) -0.12706(7) 0.0336(2) Uani 1 1 d .
C8 C -0.07339(16) 0.72521(12) 0.13421(8) 0.0184(2) Uani 1 1 d .
N3 N 0.14080(17) 1.02525(11) 0.36973(7) 0.0231(2) Uani 1 1 d .
C7 C -0.06090(17) 0.75017(13) 0.04030(8) 0.0200(2) Uani 1 1 d .
C1 C -0.41481(17) 0.25402(13) 0.02076(8) 0.0207(3) Uani 1 1 d .
H1 H -0.4682 0.1638 0.0338 0.025 Uiso 1 1 calc R
C4 C -0.32851(16) 0.41405(13) -0.09382(8) 0.0199(3) Uani 1 1 d .
C10 C -0.25680(16) 0.48848(12) 0.07532(8) 0.0182(2) Uani 1 1 d .
C9 C -0.17682(17) 0.59254(13) 0.14855(8) 0.0189(2) Uani 1 1 d .
H3 H -0.1933 0.5724 0.2089 0.023 Uiso 1 1 calc R
C14 C 0.00380(19) 0.77970(13) 0.30001(8) 0.0232(3) Uani 1 1 d .
H10 H 0.0223 0.6851 0.2983 0.028 Uiso 1 1 calc R
H11 H -0.1262 0.7792 0.3186 0.028 Uiso 1 1 calc R
C6 C -0.14770(17) 0.65379(13) -0.03152(8) 0.0196(2) Uani 1 1 d .
H2 H -0.1415 0.6774 -0.0915 0.024 Uiso 1 1 calc R
C15 C -0.35768(18) 0.31517(13) 0.18732(8) 0.0231(3) Uani 1 1 d .
H13 H -0.4579 0.2304 0.1878 0.028 Uiso 1 1 calc R
H12 H -0.3927 0.3892 0.2278 0.028 Uiso 1 1 calc R
C3 C -0.48685(18) 0.15688(14) -0.14281(9) 0.0241(3) Uani 1 1 d .
C13 C 0.14984(19) 0.87607(13) 0.37068(9) 0.0242(3) Uani 1 1 d .
H8 H 0.1243 0.8494 0.4318 0.029 Uiso 1 1 calc R
H9 H 0.2793 0.8658 0.3575 0.029 Uiso 1 1 calc R
C12 C 0.16899(19) 1.06490(13) 0.27503(9) 0.0251(3) Uani 1 1 d .
H6 H 0.2958 1.0552 0.2566 0.030 Uiso 1 1 calc R
H7 H 0.1628 1.1619 0.2744 0.030 Uiso 1 1 calc R
C16 C -0.1661(2) 0.29171(14) 0.22352(9) 0.0271(3) Uani 1 1 d .
H15 H -0.1774 0.2668 0.2852 0.041 Uiso 1 1 calc R
H14 H -0.0671 0.3760 0.2242 0.041 Uiso 1 1 calc R
H16 H -0.1321 0.2174 0.1841 0.041 Uiso 1 1 calc R
C11 C 0.01249(19) 0.97118(13) 0.20764(9) 0.0227(3) Uani 1 1 d .
H5 H -0.1140 0.9823 0.2255 0.027 Uiso 1 1 calc R
H4 H 0.0295 0.9982 0.1460 0.027 Uiso 1 1 calc R
O8 O 0.75924(14) 0.03464(12) 0.39135(7) 0.0318(2) Uani 1 1 d .
O7 O 0.57075(14) 0.83985(10) 0.49561(7) 0.0338(2) Uani 1 1 d .
O6 O 0.39332(14) 0.70200(11) 0.58436(6) 0.0320(2) Uani 1 1 d .
O5 O 0.17693(15) 0.46569(11) 0.56663(7) 0.0337(2) Uani 1 1 d .
O4 O 0.07660(16) 0.29288(11) 0.45267(9) 0.0433(3) Uani 1 1 d .
C19 C 0.45746(18) 0.72774(13) 0.50708(9) 0.0237(3) Uani 1 1 d .
C18 C 0.39647(19) 0.62246(14) 0.42277(9) 0.0257(3) Uani 1 1 d .
H21 H 0.4505 0.6504 0.3689 0.031 Uiso 1 1 calc R
C17 C 0.27782(19) 0.49560(14) 0.41213(10) 0.0280(3) Uani 1 1 d .
H20 H 0.2595 0.4518 0.3515 0.034 Uiso 1 1 calc R
C20 C 0.16932(19) 0.41126(14) 0.47957(10) 0.0287(3) Uani 1 1 d .

loop_
_atom_site_aniso_label
_atom_site_aniso_U_11
_atom_site_aniso_U_22
_atom_site_aniso_U_33
_atom_site_aniso_U_23
_atom_site_aniso_U_13
_atom_site_aniso_U_12
F1 0.0341(4) 0.0175(4) 0.0252(4) 0.0058(3) 0.0046(3) -0.0004(3)
O3 0.0306(5) 0.0266(5) 0.0182(4) 0.0022(4) -0.0001(4) 0.0044(4)
O2 0.0338(5) 0.0299(6) 0.0217(5) -0.0024(4) -0.0021(4) 0.0038(4)
N2 0.0245(5) 0.0157(5) 0.0202(5) 0.0018(4) -0.0019(4) 0.0037(4)
N1 0.0204(5) 0.0177(5) 0.0193(5) 0.0026(4) 0.0015(4) 0.0025(4)
C5 0.0168(5) 0.0193(6) 0.0207(6) 0.0019(5) 0.0012(4) 0.0055(4)
C2 0.0177(6) 0.0209(6) 0.0226(6) -0.0004(5) 0.0006(4) 0.0049(5)
O1 0.0422(6) 0.0214(5) 0.0322(5) -0.0017(4) -0.0037(4) 0.0005(4)
C8 0.0178(5) 0.0176(6) 0.0209(6) 0.0025(5) 0.0001(4) 0.0064(4)
N3 0.0229(5) 0.0202(6) 0.0239(6) -0.0017(4) -0.0005(4) 0.0029(4)
C7 0.0199(6) 0.0163(6) 0.0248(6) 0.0060(5) 0.0032(4) 0.0040(4)
C1 0.0184(5) 0.0170(6) 0.0259(6) 0.0019(5) 0.0012(5) 0.0025(4)
C4 0.0169(5) 0.0236(6) 0.0201(6) 0.0015(5) 0.0011(4) 0.0072(5)
C10 0.0167(5) 0.0173(6) 0.0211(6) 0.0034(5) 0.0023(4) 0.0046(4)
C9 0.0205(6) 0.0194(6) 0.0175(6) 0.0034(5) 0.0016(4) 0.0052(4)
C14 0.0290(6) 0.0184(6) 0.0214(6) 0.0034(5) -0.0019(5) 0.0035(5)
C6 0.0210(6) 0.0218(6) 0.0180(6) 0.0057(5) 0.0025(4) 0.0072(5)
C15 0.0287(6) 0.0187(6) 0.0216(6) 0.0053(5) 0.0071(5) 0.0025(5)
C3 0.0209(6) 0.0257(7) 0.0249(6) -0.0013(5) -0.0001(5) 0.0059(5)
C13 0.0298(6) 0.0209(6) 0.0212(6) 0.0013(5) -0.0027(5) 0.0058(5)
C12 0.0288(6) 0.0181(6) 0.0269(7) 0.0023(5) 0.0023(5) 0.0025(5)
C16 0.0357(7) 0.0254(7) 0.0229(6) 0.0078(5) 0.0038(5) 0.0101(5)
C11 0.0294(6) 0.0159(6) 0.0232(6) 0.0035(5) -0.0003(5) 0.0056(5)
O8 0.0283(5) 0.0266(6) 0.0393(6) 0.0010(5) 0.0091(4) 0.0042(4)
O7 0.0344(5) 0.0253(5) 0.0365(6) 0.0070(4) -0.0070(4) -0.0041(4)
O6 0.0355(5) 0.0292(5) 0.0275(5) -0.0001(4) 0.0042(4) 0.0013(4)
O5 0.0333(5) 0.0282(5) 0.0389(6) 0.0089(4) 0.0071(4) 0.0026(4)
O4 0.0367(6) 0.0201(5) 0.0692(8) 0.0013(5) -0.0001(5) 0.0012(4)
C19 0.0209(6) 0.0210(6) 0.0297(7) 0.0049(5) -0.0022(5) 0.0058(5)
C18 0.0276(6) 0.0258(7) 0.0240(6) 0.0044(5) 0.0012(5) 0.0066(5)
C17 0.0297(7) 0.0239(7) 0.0293(7) -0.0023(5) -0.0040(5) 0.0074(5)
C20 0.0234(6) 0.0195(7) 0.0442(8) 0.0048(6) -0.0002(5) 0.0069(5)

loop_
_atom_type_symbol
_atom_type_description
_atom_type_scat_dispersion_real
_atom_type_scat_dispersion_imag
_atom_type_scat_source
C C 0.0033 0.0016 'International Tables Vol C Tables 4.2.6.8 and 6.1.1.4'
H H 0.0000 0.0000 'International Tables Vol C Tables 4.2.6.8 and 6.1.1.4'
F F 0.0171 0.0103 'International Tables Vol C Tables 4.2.6.8 and 6.1.1.4'
N N 0.0061 0.0033 'International Tables Vol C Tables 4.2.6.8 and 6.1.1.4'
O O 0.0106 0.0060 'International Tables Vol C Tables 4.2.6.8 and 6.1.1.4'

loop_
_geom_angle_atom_site_label_1
_geom_angle_atom_site_label_2
_geom_angle_atom_site_label_3
_geom_angle
C3 O2 H18 105.2(12)
C8 N2 C14 115.98(18)
C8 N2 C11 118.85(16)
C14 N2 C11 111.27(11)
C1 N1 C10 119.84(17)
C1 N1 C15 118.85(19)
C10 N1 C15 121.09(10)
C6 C5 C10 117.80(11)
C6 C5 C4 120.54(17)
C10 C5 C4 121.62(18)
C1 C2 C4 120.22(11)
C1 C2 C3 118.49(18)
C4 C2 C3 121.30(19)
C9 C8 N2 121.95(17)
C9 C8 C7 115.62(11)
N2 C8 C7 122.28(17)
C12 N3 C13 109.75(11)
C12 N3 H17 108.6(10)
C13 N3 H17 109.4(10)
C12 N3 H19 111.3(11)
C13 N3 H19 106.4(11)
H17 N3 H19 111.3(15)
C6 C7 F1 117.42(18)
C6 C7 C8 122.99(18)
F1 C7 C8 119.55(10)
N1 C1 C2 123.84(18)
N1 C1 H1 118.1
C2 C1 H1 118.1
O3 C4 C2 123.12(11)
O3 C4 C5 121.56(19)
C2 C4 C5 115.31(19)
N1 C10 C9 120.87(17)
N1 C10 C5 118.96(10)
C9 C10 C5 120.17(18)
C8 C9 C10 122.33(17)
C8 C9 H3 118.8
C10 C9 H3 118.8
N2 C14 C13 111.92(17)
N2 C14 H10 109.2
C13 C14 H10 109.2
N2 C14 H11 109.2
C13 C14 H11 109.2
H10 C14 H11 107.9
C7 C6 C5 120.90(17)
C7 C6 H2 119.5
C5 C6 H2 119.5
N1 C15 C16 111.68(12)
N1 C15 H13 109.3
C16 C15 H13 109.3
N1 C15 H12 109.3
C16 C15 H12 109.3
H13 C15 H12 107.9
O1 C3 O2 121.67(12)
O1 C3 C2 123.86(19)
O2 C3 C2 114.5(2)
N3 C13 C14 111.51(16)
N3 C13 H8 109.3
C14 C13 H8 109.3
N3 C13 H9 109.3
C14 C13 H9 109.3
H8 C13 H9 108.0
N3 C12 C11 109.64(16)
N3 C12 H6 109.7
C11 C12 H6 109.7
N3 C12 H7 109.7
C11 C12 H7 109.7
H6 C12 H7 108.2
C15 C16 H15 109.5
C15 C16 H14 109.5
H15 C16 H14 109.5
C15 C16 H16 109.5
H15 C16 H16 109.5
H14 C16 H16 109.5
N2 C11 C12 110.13(16)
N2 C11 H5 109.6
C12 C11 H5 109.6
N2 C11 H4 109.6
C12 C11 H4 109.6
H5 C11 H4 108.1
H24 O8 H23 110.4(19)
C19 O6 H22 112.3(9)
C20 O5 H22 112.1(11)
O7 C19 O6 123.17(13)
O7 C19 C18 116.31(18)
O6 C19 C18 120.52(18)
C17 C18 C19 130.76(15)
C17 C18 H21 114.6
C19 C18 H21 114.6
C18 C17 C20 131.68(16)
C18 C17 H20 114.2
C20 C17 H20 114.2
O4 C20 O5 121.74(14)
O4 C20 C17 118.90(19)
O5 C20 C17 119.35(19)

loop_
_geom_bond_atom_site_label_1
_geom_bond_atom_site_label_2
_geom_bond_distance
F1 C7 1.358(3)
O3 C4 1.268(3)
O2 C3 1.328(3)
O2 H18 0.97(2)
N2 C8 1.395(3)
N2 C14 1.471(3)
N2 C11 1.477(5)
N1 C1 1.340(3)
N1 C10 1.395(4)
N1 C15 1.483(3)
C5 C6 1.405(4)
C5 C10 1.406(3)
C5 C4 1.448(3)
C2 C1 1.372(3)
C2 C4 1.431(4)
C2 C3 1.487(3)
O1 C3 1.213(4)
C8 C9 1.393(4)
C8 C7 1.422(3)
N3 C12 1.487(3)
N3 C13 1.490(5)
N3 H17 0.901(16)
N3 H19 0.95(2)
C7 C6 1.358(3)
C1 H1 0.9300
C10 C9 1.401(3)
C9 H3 0.9300
C14 C13 1.514(3)
C14 H10 0.9700
C14 H11 0.9700
C6 H2 0.9300
C15 C16 1.513(4)
C15 H13 0.9700
C15 H12 0.9700
C13 H8 0.9700
C13 H9 0.9700
C12 C11 1.517(3)
C12 H6 0.9700
C12 H7 0.9700
C16 H15 0.9600
C16 H14 0.9600
C16 H16 0.9600
C11 H5 0.9700
C11 H4 0.9700
O8 H24 0.86(2)
O8 H23 0.85(2)
O7 C19 1.246(3)
O6 C19 1.263(3)
O6 H22 1.35(2)
O5 C20 1.316(3)
O5 H22 1.12(2)
O4 C20 1.218(3)
C19 C18 1.499(3)
C18 C17 1.332(4)
C18 H21 0.9300
C17 C20 1.487(3)
C17 H20 0.9300
